data_7718669
loop_
_publ_author_name
'Mikhailov, Artem A.'
'Tiognou, Appolinaire Tchoutchoua'
'Brovko, Anastasiya O.'
'Kostin, Gennadiy A.'
'Schaniel, Dominik'

_publ_section_title
;
 Exploring the photoswitching pathways and efficiency of NO isomerization
 in ethylenediamine ruthenium nitrosyl complexes.
;
_journal_issue 22
_journal_name_full 'Dalton transactions (Cambridge, England : 2003)'
_journal_page_first 8918
_journal_page_last 8931
_journal_paper_doi 10.1039/d5dt00549c
_journal_volume 54
_journal_year 2025
_chemical_formula_moiety 'C4 H17 N5 O2 Ru, H2 O, 2(N O3)'
_chemical_formula_sum 'C4 H19 N7 O9 Ru'
_chemical_formula_weight 410.33
_space_group_crystal_system monoclinic
_space_group_IT_number 14
_space_group_name_Hall '-P 2yn'
_space_group_name_H-M_alt 'P 1 21/n 1'
_atom_sites_solution_hydrogens mixed
_atom_sites_solution_primary dual
_audit_creation_date 2024-02-02
_audit_creation_method
;
Olex2 1.3
(compiled 2020.11.12 svn.r5f609507 for OlexSys, GUI svn.r6408)
;
_audit_update_record
;
2024-11-14 deposited with the CCDC.	2025-05-02 downloaded from the CCDC.
;
_cell_angle_alpha 90
_cell_angle_beta 90.997(3)
_cell_angle_gamma 90
_cell_formula_units_Z 4
_cell_length_a 8.4249(3)
_cell_length_b 17.5864(5)
_cell_length_c 9.3788(2)
_cell_measurement_reflns_used 19355
_cell_measurement_temperature 100.00(10)
_cell_measurement_theta_max 32.2470
_cell_measurement_theta_min 2.2680
_cell_volume 1389.39(7)
_computing_cell_refinement 'CrysAlisPro 1.171.42.49 (Rigaku OD, 2022)'
_computing_data_collection 'CrysAlisPro 1.171.42.49 (Rigaku OD, 2022)'
_computing_data_reduction 'CrysAlisPro 1.171.42.49 (Rigaku OD, 2022)'
_computing_molecular_graphics 'Olex2 1.3 (Dolomanov et al., 2009)'
_computing_publication_material 'Olex2 1.3 (Dolomanov et al., 2009)'
_computing_structure_refinement 'SHELXL 2018/3 (Sheldrick, 2015)'
_computing_structure_solution 'SHELXT 2018/2 (Sheldrick, 2018)'
_diffrn_ambient_environment N~2~
_diffrn_ambient_temperature 100.00(10)
_diffrn_detector 'CCD plate'
_diffrn_detector_area_resol_mean 10.4508
_diffrn_detector_type Atlas
_diffrn_measured_fraction_theta_full 1.000
_diffrn_measured_fraction_theta_max 1.000
_diffrn_measurement_details
;
List of Runs (angles in degrees, time in seconds):

  # Type    Start    End  Width  t~exp~   \w     \q     \k     \f   Frames
#--------------------------------------------------------------------------
  1  \w    -42.00  14.00   1.00    7.50    --  -19.66 -77.00-120.00   56
  2  \w    -42.00  14.00   1.00    7.50    --  -19.66 -77.00  90.00   56
  3  \w   -110.00 -61.00   1.00    7.50    --  -19.66-178.00 120.00   49
  4  \w   -108.00 -58.00   1.00    7.50    --  -19.66 178.00 -60.00   50
  5  \w    -68.00 110.00   1.00    7.50    --   20.91   0.00-180.00  178
  6  \w    -25.00 102.00   1.00    7.50    --   20.91  19.00  90.00  127
  7  \w    -53.00  21.00   1.00    7.50    --  -19.66  77.00  30.00   74
  8  \w   -108.00 -58.00   1.00    7.50    --  -19.66 178.00-120.00   50
  9  \w    -96.00   7.00   1.00    7.50    --  -19.66 -37.00 -90.00  103
 10  \w    -15.00  63.00   1.00    7.50    --   20.91 -99.00 120.00   78
 11  \w     -5.00  97.00   1.00    7.50    --   20.91  37.00 -90.00  102
 12  \w    -42.00  14.00   1.00    7.50    --  -19.66 -77.00  30.00   56
 13  \w    -88.00 -36.00   1.00    7.50    --  -19.66 143.00-131.00   52
 14  \w    -96.00   7.00   1.00    7.50    --  -19.66 -37.00-180.00  103
 15  \w    -15.00  63.00   1.00    7.50    --   20.91 -99.00-150.00   78
 16  \w    -42.00  55.00   1.00    7.50    --   20.91 -77.00   0.00   97
 17  \w    -15.00  63.00   1.00    7.50    --   20.91 -99.00  60.00   78
 18  \w     39.00 111.00   1.00    7.50    --   20.91 178.00-150.00   72
;
_diffrn_measurement_device 'four-circle diffractometer'
_diffrn_measurement_device_type 'SuperNova, Dual, Cu at home/near, Atlas'
_diffrn_measurement_method '\w scans'
_diffrn_orient_matrix_type 'CrysAlisPro convention (1999,Acta A55,543-557)'
_diffrn_orient_matrix_UB_11 -0.0271689000
_diffrn_orient_matrix_UB_12 0.0377587000
_diffrn_orient_matrix_UB_13 -0.0108127000
_diffrn_orient_matrix_UB_21 0.0775529000
_diffrn_orient_matrix_UB_22 0.0138883000
_diffrn_orient_matrix_UB_23 0.0148994000
_diffrn_orient_matrix_UB_31 0.0182430000
_diffrn_orient_matrix_UB_32 -0.0027650000
_diffrn_orient_matrix_UB_33 -0.0734027000
_diffrn_radiation_monochromator mirror
_diffrn_radiation_probe x-ray
_diffrn_radiation_type 'Mo K\a'
_diffrn_radiation_wavelength 0.71073
_diffrn_reflns_av_R_equivalents 0.0941
_diffrn_reflns_av_unetI/netI 0.0319
_diffrn_reflns_Laue_measured_fraction_full 1.000
_diffrn_reflns_Laue_measured_fraction_max 1.000
_diffrn_reflns_limit_h_max 10
_diffrn_reflns_limit_h_min -10
_diffrn_reflns_limit_k_max 21
_diffrn_reflns_limit_k_min -21
_diffrn_reflns_limit_l_max 11
_diffrn_reflns_limit_l_min -11
_diffrn_reflns_number 43223
_diffrn_reflns_point_group_measured_fraction_full 1.000
_diffrn_reflns_point_group_measured_fraction_max 1.000
_diffrn_reflns_theta_full 25.242
_diffrn_reflns_theta_max 26.371
_diffrn_reflns_theta_min 2.316
_diffrn_source 'micro-focus sealed X-ray tube'
_diffrn_source_type 'SuperNova (Mo) X-ray Source'
_exptl_absorpt_coefficient_mu 1.188
_exptl_absorpt_correction_T_max 1.00000
_exptl_absorpt_correction_T_min 1.00000
_exptl_absorpt_correction_type sphere
_exptl_absorpt_process_details
;
CrysAlisPro 1.171.42.49 (Rigaku Oxford Diffraction, 2022)
Spherical absorption correction
using equivalent radius and absorption coefficient.
Empirical absorption correction using spherical harmonics,
implemented in SCALE3 ABSPACK scaling algorithm.
;
_exptl_crystal_colour 'clear light yellow'
_exptl_crystal_colour_lustre clear
_exptl_crystal_colour_modifier light
_exptl_crystal_colour_primary yellow
_exptl_crystal_density_diffrn 1.962
_exptl_crystal_description block
_exptl_crystal_F_000 832
_exptl_crystal_size_max 0.2
_exptl_crystal_size_mid 0.1
_exptl_crystal_size_min 0.05
_exptl_crystal_size_rad 0.400
_refine_diff_density_max 1.084
_refine_diff_density_min -0.585
_refine_diff_density_rms 0.098
_refine_ls_extinction_method none
_refine_ls_goodness_of_fit_ref 1.081
_refine_ls_hydrogen_treatment constr
_refine_ls_matrix_type full
_refine_ls_number_parameters 194
_refine_ls_number_reflns 2838
_refine_ls_number_restraints 0
_refine_ls_restrained_S_all 1.081
_refine_ls_R_factor_all 0.0354
_refine_ls_R_factor_gt 0.0271
_refine_ls_shift/su_max 0.002
_refine_ls_shift/su_mean 0.000
_refine_ls_structure_factor_coef Fsqd
_refine_ls_weighting_details 'w=1/[\s^2^(Fo^2^)+(0.0148P)^2^+3.0030P] where P=(Fo^2^+2Fc^2^)/3'
_refine_ls_weighting_scheme calc
_refine_ls_wR_factor_gt 0.0590
_refine_ls_wR_factor_ref 0.0633
_reflns_Friedel_coverage 0.000
_reflns_number_gt 2431
_reflns_number_total 2838
_reflns_threshold_expression 'I > 2\s(I)'
_cod_data_source_file d5dt00549c2.cif
_cod_data_source_block gs2
_cod_depositor_comments 'Adding full bibliography for 7718667--7718675.cif.'
_cod_database_code 7718669
_shelx_shelxl_version_number 2018/3
_chemical_oxdiff_formula 'Ru1 N7 O8 C4 H17'
_shelx_space_group_comment
;
The symmetry employed for this shelxl refinement is uniquely defined
by the following loop, which should always be used as a source of
symmetry information in preference to the above space-group names.
They are only intended as comments.
;
_shelx_estimated_absorpt_t_max 0.943
_shelx_estimated_absorpt_t_min 0.797
_reflns_odcompleteness_completeness 99.97
_reflns_odcompleteness_iscentric 1
_reflns_odcompleteness_theta 26.32
_olex2_refinement_description
;
1. Fixed Uiso
 At 1.2 times of:
  All C(H,H) groups, All N(H,H) groups
 At 1.5 times of:
  All O(H) groups, All O(H,H) groups
2.a Free rotating group:
 O3(H3E,H3F)
2.b Rotating group:
 O2(H2)
2.c Secondary CH2 refined with riding coordinates:
 N3(H3A,H3B), N5(H5A,H5B), N2(H2A,H2B), N4(H4A,H4B), C1(H1A,H1B), C2(H2C,H2D),
 C3(H3C,H3D), C4(H4C,H4D)
;
_olex2_date_sample_data_collection 2023-03-15
_olex2_submission_special_instructions 'No special instructions were received'
_oxdiff_exptl_absorpt_empirical_details
;
Empirical correction (ABSPACK) includes:
- Absorption correction using spherical harmonics
- Frame scaling
;
_oxdiff_exptl_absorpt_empirical_full_max 3.841
_oxdiff_exptl_absorpt_empirical_full_min 0.256

loop_
_space_group_symop_operation_xyz
'x, y, z'
'-x+1/2, y+1/2, -z+1/2'
'-x, -y, -z'
'x-1/2, -y-1/2, z-1/2'

loop_
_atom_site_label
_atom_site_type_symbol
_atom_site_fract_x
_atom_site_fract_y
_atom_site_fract_z
_atom_site_U_iso_or_equiv
_atom_site_adp_type
_atom_site_occupancy
_atom_site_site_symmetry_order
_atom_site_calc_flag
_atom_site_refinement_flags_posn
_atom_site_refinement_flags_adp
_atom_site_refinement_flags_occupancy
_atom_site_disorder_assembly
_atom_site_disorder_group
Ru1 Ru 0.28155(3) 0.62470(2) 0.72778(2) 0.01089(8) Uani 1 1 d . . . . .
O2 O 0.4365(2) 0.54193(11) 0.7546(2) 0.0163(4) Uani 1 1 d . . . . .
H2 H 0.530507 0.561316 0.770750 0.025 Uiso 1 1 d R U . . .
O1 O 0.0544(3) 0.74628(12) 0.6809(2) 0.0208(5) Uani 1 1 d . . . . .
O3 O 0.3918(3) 0.41465(13) 0.9202(2) 0.0236(5) Uani 1 1 d G . . . .
H3E H 0.405630 0.454576 0.867164 0.035 Uiso 1 1 d G U . . .
H3F H 0.319396 0.388317 0.874981 0.035 Uiso 1 1 d G U . . .
O9 O -0.0731(3) 0.56323(12) 0.3218(2) 0.0244(5) Uani 1 1 d . . . . .
N3 N 0.3676(3) 0.67073(13) 0.9202(2) 0.0127(5) Uani 1 1 d . . . . .
H3A H 0.460968 0.648037 0.945691 0.015 Uiso 1 1 calc R U . . .
H3B H 0.385457 0.721439 0.909788 0.015 Uiso 1 1 calc R U . . .
O5 O 0.8892(3) 0.67811(14) 0.9274(2) 0.0261(5) Uani 1 1 d . . . . .
O8 O -0.0709(3) 0.66071(14) 0.4612(2) 0.0317(6) Uani 1 1 d . . . . .
O7 O -0.1663(3) 0.67162(14) 0.2488(3) 0.0355(6) Uani 1 1 d . . . . .
O4 O 0.6810(3) 0.71803(14) 0.8104(3) 0.0300(6) Uani 1 1 d . . . . .
N5 N 0.2203(3) 0.56614(14) 0.5384(2) 0.0167(5) Uani 1 1 d . . . . .
H5A H 0.243951 0.515917 0.548464 0.020 Uiso 1 1 calc R U . . .
H5B H 0.114043 0.570407 0.520971 0.020 Uiso 1 1 calc R U . . .
O6 O 0.7730(3) 0.60453(15) 0.7711(3) 0.0311(6) Uani 1 1 d . . . . .
N2 N 0.1364(3) 0.56356(14) 0.8691(2) 0.0138(5) Uani 1 1 d . . . . .
H2A H 0.033751 0.578856 0.857973 0.017 Uiso 1 1 calc R U . . .
H2B H 0.141385 0.513018 0.848850 0.017 Uiso 1 1 calc R U . . .
N1 N 0.1424(3) 0.69692(14) 0.7001(2) 0.0146(5) Uani 1 1 d . . . . .
N7 N -0.1034(3) 0.63196(14) 0.3432(3) 0.0160(5) Uani 1 1 d . . . . .
N4 N 0.4484(3) 0.67533(14) 0.5915(3) 0.0184(5) Uani 1 1 d . . . . .
H4A H 0.412401 0.721517 0.561484 0.022 Uiso 1 1 calc R U . . .
H4B H 0.542357 0.682196 0.639039 0.022 Uiso 1 1 calc R U . . .
N6 N 0.7810(3) 0.66677(16) 0.8360(3) 0.0229(6) Uani 1 1 d . . . . .
C1 C 0.1907(4) 0.57697(17) 1.0193(3) 0.0167(6) Uani 1 1 d . . . . .
H1A H 0.277777 0.541392 1.044788 0.020 Uiso 1 1 calc R U . . .
H1B H 0.102026 0.568197 1.085162 0.020 Uiso 1 1 calc R U . . .
C2 C 0.2482(4) 0.65786(17) 1.0323(3) 0.0174(6) Uani 1 1 d . . . . .
H2C H 0.158170 0.693525 1.019336 0.021 Uiso 1 1 calc R U . . .
H2D H 0.296568 0.666471 1.127845 0.021 Uiso 1 1 calc R U . . .
C3 C 0.4709(4) 0.62434(19) 0.4672(3) 0.0237(7) Uani 1 1 d . . . . .
H3C H 0.536526 0.579950 0.495469 0.028 Uiso 1 1 calc R U . . .
H3D H 0.525528 0.651900 0.390214 0.028 Uiso 1 1 calc R U . . .
C4 C 0.3095(4) 0.5985(2) 0.4162(3) 0.0239(7) Uani 1 1 d . . . . .
H4C H 0.250217 0.642092 0.374858 0.029 Uiso 1 1 calc R U . . .
H4D H 0.320868 0.559464 0.341017 0.029 Uiso 1 1 calc R U . . .

loop_
_atom_site_aniso_label
_atom_site_aniso_U_11
_atom_site_aniso_U_22
_atom_site_aniso_U_33
_atom_site_aniso_U_23
_atom_site_aniso_U_13
_atom_site_aniso_U_12
Ru1 0.01467(13) 0.00766(12) 0.01033(12) 0.00098(8) -0.00031(8) 0.00094(9)
O2 0.0168(11) 0.0124(11) 0.0198(10) 0.0024(8) 0.0005(9) 0.0020(8)
O1 0.0228(12) 0.0150(11) 0.0245(11) -0.0027(9) -0.0045(9) 0.0060(9)
O3 0.0284(13) 0.0151(12) 0.0270(12) 0.0062(9) -0.0089(10) -0.0037(10)
O9 0.0367(14) 0.0100(11) 0.0264(11) -0.0028(9) -0.0037(10) 0.0021(10)
N3 0.0132(12) 0.0106(12) 0.0141(11) 0.0009(9) -0.0011(9) -0.0005(9)
O5 0.0158(12) 0.0301(14) 0.0321(12) -0.0052(10) -0.0063(10) -0.0010(10)
O8 0.0472(16) 0.0226(13) 0.0250(12) -0.0095(10) -0.0081(11) 0.0035(11)
O7 0.0495(17) 0.0184(13) 0.0377(14) 0.0040(10) -0.0229(12) 0.0008(12)
O4 0.0199(12) 0.0290(14) 0.0409(14) 0.0036(11) -0.0013(10) 0.0038(10)
N5 0.0265(14) 0.0100(12) 0.0135(11) 0.0001(9) -0.0031(10) 0.0012(10)
O6 0.0287(13) 0.0307(14) 0.0340(13) -0.0122(11) 0.0028(10) -0.0035(11)
N2 0.0145(12) 0.0105(12) 0.0166(11) -0.0006(9) 0.0030(10) -0.0025(10)
N1 0.0174(13) 0.0127(13) 0.0136(11) -0.0013(9) -0.0035(10) -0.0033(10)
N7 0.0173(13) 0.0140(13) 0.0169(12) -0.0004(10) 0.0001(10) -0.0011(10)
N4 0.0213(14) 0.0163(13) 0.0176(12) 0.0039(10) 0.0041(10) -0.0019(10)
N6 0.0162(14) 0.0267(16) 0.0259(14) 0.0002(12) 0.0049(11) -0.0009(12)
C1 0.0219(16) 0.0178(16) 0.0104(13) 0.0016(11) 0.0024(12) -0.0018(12)
C2 0.0209(16) 0.0186(16) 0.0129(13) -0.0023(12) 0.0018(12) -0.0012(12)
C3 0.0300(18) 0.0240(17) 0.0173(15) 0.0011(13) 0.0083(13) -0.0003(14)
C4 0.0321(19) 0.0287(18) 0.0109(13) -0.0007(13) 0.0024(13) 0.0015(15)

loop_
_atom_type_symbol
_atom_type_description
_atom_type_scat_dispersion_real
_atom_type_scat_dispersion_imag
_atom_type_scat_source
C C 0.0033 0.0016 'International Tables Vol C Tables 4.2.6.8 and 6.1.1.4'
H H 0.0000 0.0000 'International Tables Vol C Tables 4.2.6.8 and 6.1.1.4'
N N 0.0061 0.0033 'International Tables Vol C Tables 4.2.6.8 and 6.1.1.4'
O O 0.0106 0.0060 'International Tables Vol C Tables 4.2.6.8 and 6.1.1.4'
Ru Ru -1.2594 0.8363 'International Tables Vol C Tables 4.2.6.8 and 6.1.1.4'

loop_
_geom_angle_atom_site_label_1
_geom_angle_atom_site_label_2
_geom_angle_atom_site_label_3
_geom_angle
_geom_angle_site_symmetry_1
_geom_angle_site_symmetry_3
_geom_angle_publ_flag
O2 Ru1 N3 87.53(9) . . ?
O2 Ru1 N5 84.17(9) . . ?
O2 Ru1 N2 86.19(9) . . ?
O2 Ru1 N4 86.68(9) . . ?
N3 Ru1 N5 171.70(10) . . ?
N3 Ru1 N2 81.47(9) . . ?
N3 Ru1 N4 97.72(9) . . ?
N5 Ru1 N2 98.27(9) . . ?
N5 Ru1 N4 81.50(10) . . ?
N1 Ru1 O2 178.53(10) . . ?
N1 Ru1 N3 93.93(10) . . ?
N1 Ru1 N5 94.36(10) . . ?
N1 Ru1 N2 93.97(10) . . ?
N1 Ru1 N4 93.17(11) . . ?
N4 Ru1 N2 172.85(10) . . ?
Ru1 O2 H2 109.3 . . ?
H3E O3 H3F 104.5 . . ?
Ru1 N3 H3A 109.9 . . ?
Ru1 N3 H3B 109.9 . . ?
H3A N3 H3B 108.3 . . ?
C2 N3 Ru1 108.78(17) . . ?
C2 N3 H3A 109.9 . . ?
C2 N3 H3B 109.9 . . ?
Ru1 N5 H5A 109.7 . . ?
Ru1 N5 H5B 109.7 . . ?
H5A N5 H5B 108.2 . . ?
C4 N5 Ru1 109.93(19) . . ?
C4 N5 H5A 109.7 . . ?
C4 N5 H5B 109.7 . . ?
Ru1 N2 H2A 109.7 . . ?
Ru1 N2 H2B 109.7 . . ?
H2A N2 H2B 108.2 . . ?
C1 N2 Ru1 109.89(17) . . ?
C1 N2 H2A 109.7 . . ?
C1 N2 H2B 109.7 . . ?
O1 N1 Ru1 177.8(2) . . ?
O8 N7 O9 119.5(2) . . ?
O7 N7 O9 121.0(2) . . ?
O7 N7 O8 119.5(3) . . ?
Ru1 N4 H4A 110.0 . . ?
Ru1 N4 H4B 110.0 . . ?
H4A N4 H4B 108.4 . . ?
C3 N4 Ru1 108.41(18) . . ?
C3 N4 H4A 110.0 . . ?
C3 N4 H4B 110.0 . . ?
O4 N6 O5 119.6(3) . . ?
O6 N6 O5 120.1(3) . . ?
O6 N6 O4 120.3(3) . . ?
N2 C1 H1A 110.0 . . ?
N2 C1 H1B 110.0 . . ?
N2 C1 C2 108.5(2) . . ?
H1A C1 H1B 108.4 . . ?
C2 C1 H1A 110.0 . . ?
C2 C1 H1B 110.0 . . ?
N3 C2 C1 107.9(2) . . ?
N3 C2 H2C 110.1 . . ?
N3 C2 H2D 110.1 . . ?
C1 C2 H2C 110.1 . . ?
C1 C2 H2D 110.1 . . ?
H2C C2 H2D 108.4 . . ?
N4 C3 H3C 110.2 . . ?
N4 C3 H3D 110.2 . . ?
N4 C3 C4 107.7(2) . . ?
H3C C3 H3D 108.5 . . ?
C4 C3 H3C 110.2 . . ?
C4 C3 H3D 110.2 . . ?
N5 C4 C3 109.6(2) . . ?
N5 C4 H4C 109.8 . . ?
N5 C4 H4D 109.8 . . ?
C3 C4 H4C 109.8 . . ?
C3 C4 H4D 109.8 . . ?
H4C C4 H4D 108.2 . . ?

loop_
_geom_bond_atom_site_label_1
_geom_bond_atom_site_label_2
_geom_bond_distance
_geom_bond_site_symmetry_2
_geom_bond_publ_flag
Ru1 O2 1.969(2) . ?
Ru1 N3 2.096(2) . ?
Ru1 N5 2.109(2) . ?
Ru1 N2 2.113(2) . ?
Ru1 N1 1.745(3) . ?
Ru1 N4 2.113(2) . ?
O2 H2 0.8730 . ?
O1 N1 1.154(3) . ?
O3 H3E 0.8697 . ?
O3 H3F 0.8702 . ?
O9 N7 1.252(3) . ?
N3 H3A 0.9100 . ?
N3 H3B 0.9100 . ?
N3 C2 1.485(3) . ?
O5 N6 1.257(3) . ?
O8 N7 1.243(3) . ?
O7 N7 1.238(3) . ?
O4 N6 1.254(3) . ?
N5 H5A 0.9100 . ?
N5 H5B 0.9100 . ?
N5 C4 1.495(4) . ?
O6 N6 1.254(4) . ?
N2 H2A 0.9100 . ?
N2 H2B 0.9100 . ?
N2 C1 1.492(4) . ?
N4 H4A 0.9100 . ?
N4 H4B 0.9100 . ?
N4 C3 1.485(4) . ?
C1 H1A 0.9900 . ?
C1 H1B 0.9900 . ?
C1 C2 1.507(4) . ?
C2 H2C 0.9900 . ?
C2 H2D 0.9900 . ?
C3 H3C 0.9900 . ?
C3 H3D 0.9900 . ?
C3 C4 1.504(5) . ?
C4 H4C 0.9900 . ?
C4 H4D 0.9900 . ?

loop_
_geom_torsion_atom_site_label_1
_geom_torsion_atom_site_label_2
_geom_torsion_atom_site_label_3
_geom_torsion_atom_site_label_4
_geom_torsion
_geom_torsion_site_symmetry_1
_geom_torsion_site_symmetry_2
_geom_torsion_site_symmetry_3
_geom_torsion_site_symmetry_4
_geom_torsion_publ_flag
Ru1 N3 C2 C1 44.8(3) . . . . ?
Ru1 N5 C4 C3 33.8(3) . . . . ?
Ru1 N2 C1 C2 35.4(3) . . . . ?
Ru1 N4 C3 C4 45.1(3) . . . . ?
N2 C1 C2 N3 -53.1(3) . . . . ?
N4 C3 C4 N5 -52.4(3) . . . . ?
